data_2210861
loop_
_publ_author_name
'Jian-Ying Miao'

_publ_section_title
Azido{2-bromo-4-chloro-6-[2-(diethylamino)ethyliminomethyl]phenolato-\k^3^<i>N</i>,<i>N</i>',<i>O</i>}copper(II)
_journal_coeditor_code AT2132
_journal_issue 11
_journal_name_full 'Acta Crystallographica Section E'
_journal_page_first m3112
_journal_page_last m3114
_journal_paper_doi 10.1107/S1600536806043522
_journal_volume 62
_journal_year 2006
_chemical_formula_iupac '[Cu (C13 H17 Br Cl N2 O) (N3)]'
_chemical_formula_moiety 'C13 H17 Br Cl Cu N5 O'
_chemical_formula_sum 'C13 H17 Br Cl Cu N5 O'
_chemical_formula_weight 438.22
_chemical_name_systematic
;
Azido[2-bromo-4-chloro-6-[2-(diethylamino)ethyliminomethyl]phenolato-
\k^3^N,N',O]copper(II)
;
_space_group_IT_number 14
_symmetry_cell_setting monoclinic
_symmetry_space_group_name_Hall '-P 2ybc'
_symmetry_space_group_name_H-M 'P 1 21/c 1'
_atom_sites_solution_hydrogens geom
_atom_sites_solution_primary direct
_atom_sites_solution_secondary difmap
_audit_creation_method SHELXL97
_cell_angle_alpha 90.00
_cell_angle_beta 92.465(2)
_cell_angle_gamma 90.00
_cell_formula_units_Z 4
_cell_length_a 17.5410(10)
_cell_length_b 9.7210(10)
_cell_length_c 9.843(2)
_cell_measurement_reflns_used 2543
_cell_measurement_temperature 298(2)
_cell_measurement_theta_max 24.9
_cell_measurement_theta_min 2.4
_cell_volume 1676.8(4)
_computing_cell_refinement 'SAINT (Bruker, 2002)'
_computing_data_collection 'SMART (Bruker, 2002)'
_computing_data_reduction SAINT
_computing_molecular_graphics 'SHELXTL (Sheldrick, 1997b)'
_computing_publication_material SHELXL97
_computing_structure_refinement 'SHELXL97 (Sheldrick, 1997a)'
_computing_structure_solution 'SHELXS97 (Sheldrick, 1997a)'
_diffrn_ambient_temperature 298(2)
_diffrn_measured_fraction_theta_full 0.992
_diffrn_measured_fraction_theta_max 0.992
_diffrn_measurement_device_type 'Bruker SMART CCD area-detector'
_diffrn_measurement_method \w
_diffrn_radiation_monochromator graphite
_diffrn_radiation_source 'fine-focus sealed tube'
_diffrn_radiation_type MoK\a
_diffrn_radiation_wavelength 0.71073
_diffrn_reflns_av_R_equivalents 0.0472
_diffrn_reflns_av_sigmaI/netI 0.0469
_diffrn_reflns_limit_h_max 22
_diffrn_reflns_limit_h_min -22
_diffrn_reflns_limit_k_max 12
_diffrn_reflns_limit_k_min -12
_diffrn_reflns_limit_l_max 12
_diffrn_reflns_limit_l_min -12
_diffrn_reflns_number 13720
_diffrn_reflns_theta_full 26.99
_diffrn_reflns_theta_max 26.99
_diffrn_reflns_theta_min 1.16
_diffrn_standards_number 0
_exptl_absorpt_coefficient_mu 3.852
_exptl_absorpt_correction_T_max 0.4228
_exptl_absorpt_correction_T_min 0.3720
_exptl_absorpt_correction_type multi-scan
_exptl_absorpt_process_details '(SADABS; Sheldrick, 1996)'
_exptl_crystal_colour blue
_exptl_crystal_density_diffrn 1.736
_exptl_crystal_density_method 'not measured'
_exptl_crystal_description block
_exptl_crystal_F_000 876
_exptl_crystal_size_max 0.32
_exptl_crystal_size_mid 0.28
_exptl_crystal_size_min 0.27
_refine_diff_density_max 0.386
_refine_diff_density_min -0.511
_refine_ls_extinction_method none
_refine_ls_goodness_of_fit_ref 0.935
_refine_ls_hydrogen_treatment constr
_refine_ls_matrix_type full
_refine_ls_number_parameters 201
_refine_ls_number_reflns 3637
_refine_ls_number_restraints 0
_refine_ls_restrained_S_all 0.935
_refine_ls_R_factor_all 0.0632
_refine_ls_R_factor_gt 0.0363
_refine_ls_shift/su_max 0.000
_refine_ls_shift/su_mean 0.000
_refine_ls_structure_factor_coef Fsqd
_refine_ls_weighting_details 'calc w = 1/[\s^2^(Fo^2^)+(0.0464P)^2^] where P=(Fo^2^+2Fc^2^)/3'
_refine_ls_weighting_scheme calc
_refine_ls_wR_factor_gt 0.0801
_refine_ls_wR_factor_ref 0.0870
_reflns_number_gt 2432
_reflns_number_total 3637
_reflns_threshold_expression I>2\s(I)
_cod_data_source_file at2132.cif
_cod_data_source_block I
_cod_original_sg_symbol_H-M 'P 21/c'
_cod_database_code 2210861
_cod_database_fobs_code 2210861

loop_
_symmetry_equiv_pos_as_xyz
'x, y, z'
'-x, y+1/2, -z+1/2'
'-x, -y, -z'
'x, -y-1/2, z-1/2'

loop_
_atom_site_type_symbol
_atom_site_label
_atom_site_fract_x
_atom_site_fract_y
_atom_site_fract_z
_atom_site_U_iso_or_equiv
_atom_site_adp_type
_atom_site_calc_flag
_atom_site_refinement_flags
_atom_site_occupancy
Cu Cu1 0.21133(2) 0.29941(4) 0.80571(4) 0.04024(13) Uani d . 1
Br Br1 0.35047(2) -0.10717(3) 0.94197(4) 0.06227(15) Uani d . 1
Cl Cl1 0.50886(5) 0.20306(10) 1.33027(10) 0.0621(3) Uani d . 1
O O1 0.27742(12) 0.1633(2) 0.8819(2) 0.0414(5) Uani d . 1
N N1 0.26605(15) 0.4471(2) 0.8984(3) 0.0417(6) Uani d . 1
N N2 0.13747(15) 0.4536(2) 0.7390(2) 0.0384(6) Uani d . 1
N N3 0.1566(2) 0.1673(3) 0.6910(4) 0.0745(11) Uani d . 1
N N4 0.17019(17) 0.0465(3) 0.6894(3) 0.0520(7) Uani d . 1
N N5 0.1801(2) -0.0699(3) 0.6821(3) 0.0723(10) Uani d . 1
C C1 0.34856(18) 0.3057(3) 1.0428(3) 0.0404(7) Uani d . 1
C C2 0.32883(18) 0.1793(3) 0.9793(3) 0.0371(7) Uani d . 1
C C3 0.37076(19) 0.0632(3) 1.0281(3) 0.0431(8) Uani d . 1
C C4 0.4246(2) 0.0699(3) 1.1335(3) 0.0489(8) Uani d . 1
H H4 0.4503 -0.0089 1.1634 0.059 Uiso calc R 1
C C5 0.44021(19) 0.1959(4) 1.1946(3) 0.0463(8) Uani d . 1
C C6 0.40428(19) 0.3111(3) 1.1512(3) 0.0465(8) Uani d . 1
H H6 0.4161 0.3949 1.1927 0.056 Uiso calc R 1
C C7 0.31647(19) 0.4336(3) 0.9961(3) 0.0448(8) Uani d . 1
H H7 0.3335 0.5133 1.0401 0.054 Uiso calc R 1
C C8 0.2392(2) 0.5841(3) 0.8583(4) 0.0502(9) Uani d . 1
H H8A 0.2650 0.6150 0.7786 0.060 Uiso calc R 1
H H8B 0.2498 0.6492 0.9314 0.060 Uiso calc R 1
C C9 0.15442(19) 0.5746(3) 0.8274(3) 0.0452(8) Uani d . 1
H H9A 0.1279 0.5656 0.9114 0.054 Uiso calc R 1
H H9B 0.1366 0.6578 0.7818 0.054 Uiso calc R 1
C C10 0.0556(2) 0.4175(4) 0.7430(4) 0.0534(9) Uani d . 1
H H10A 0.0423 0.3566 0.6675 0.064 Uiso calc R 1
H H10B 0.0253 0.5005 0.7313 0.064 Uiso calc R 1
C C11 0.0354(2) 0.3480(5) 0.8745(4) 0.0811(13) Uani d . 1
H H11A 0.0588 0.2588 0.8798 0.122 Uiso calc R 1
H H11B -0.0190 0.3384 0.8770 0.122 Uiso calc R 1
H H11C 0.0537 0.4029 0.9502 0.122 Uiso calc R 1
C C12 0.1589(2) 0.4783(4) 0.5953(3) 0.0531(9) Uani d . 1
H H12A 0.1486 0.3948 0.5439 0.064 Uiso calc R 1
H H12B 0.2135 0.4941 0.5957 0.064 Uiso calc R 1
C C13 0.1199(3) 0.5959(4) 0.5206(4) 0.0691(12) Uani d . 1
H H13A 0.0657 0.5831 0.5202 0.104 Uiso calc R 1
H H13B 0.1361 0.5984 0.4287 0.104 Uiso calc R 1
H H13C 0.1332 0.6809 0.5652 0.104 Uiso calc R 1

loop_
_atom_site_aniso_label
_atom_site_aniso_U_11
_atom_site_aniso_U_22
_atom_site_aniso_U_33
_atom_site_aniso_U_12
_atom_site_aniso_U_13
_atom_site_aniso_U_23
Cu1 0.0420(2) 0.0292(2) 0.0487(2) -0.00113(17) -0.00795(18) -0.00475(16)
Br1 0.0645(3) 0.0353(2) 0.0849(3) 0.00553(17) -0.0210(2) -0.01254(18)
Cl1 0.0510(6) 0.0735(6) 0.0599(6) 0.0081(5) -0.0202(4) -0.0167(5)
O1 0.0428(13) 0.0313(11) 0.0491(13) -0.0022(9) -0.0087(11) -0.0063(10)
N1 0.0390(16) 0.0295(13) 0.0561(17) -0.0023(11) -0.0026(14) -0.0046(12)
N2 0.0440(17) 0.0330(13) 0.0379(14) 0.0003(12) -0.0011(12) -0.0036(11)
N3 0.083(3) 0.0388(18) 0.097(3) 0.0080(16) -0.045(2) -0.0181(17)
N4 0.061(2) 0.0494(19) 0.0445(17) -0.0113(15) -0.0108(14) -0.0051(14)
N5 0.115(3) 0.0395(18) 0.062(2) -0.0098(19) -0.003(2) -0.0086(15)
C1 0.0355(18) 0.0399(17) 0.0457(19) -0.0019(14) 0.0003(14) -0.0096(15)
C2 0.0317(17) 0.0379(18) 0.0419(18) -0.0015(13) 0.0025(14) -0.0045(14)
C3 0.0389(19) 0.0323(16) 0.058(2) 0.0002(14) -0.0009(16) -0.0078(15)
C4 0.043(2) 0.0458(19) 0.057(2) 0.0024(16) -0.0085(17) -0.0031(16)
C5 0.0369(19) 0.058(2) 0.0437(19) 0.0034(17) -0.0055(15) -0.0080(17)
C6 0.0374(19) 0.048(2) 0.053(2) -0.0005(15) -0.0057(16) -0.0167(16)
C7 0.042(2) 0.0336(17) 0.058(2) -0.0037(14) -0.0032(17) -0.0119(15)
C8 0.060(2) 0.0255(16) 0.064(2) -0.0025(15) -0.0076(18) -0.0018(15)
C9 0.053(2) 0.0349(17) 0.047(2) 0.0060(15) -0.0033(16) -0.0056(14)
C10 0.043(2) 0.053(2) 0.063(2) -0.0007(17) -0.0072(18) 0.0011(18)
C11 0.059(3) 0.096(3) 0.089(3) -0.014(2) 0.010(2) 0.017(3)
C12 0.070(3) 0.046(2) 0.043(2) 0.0040(18) 0.0064(18) -0.0044(16)
C13 0.105(3) 0.056(2) 0.046(2) 0.009(2) 0.002(2) 0.0079(18)

loop_
_atom_type_symbol
_atom_type_description
_atom_type_scat_dispersion_real
_atom_type_scat_dispersion_imag
_atom_type_scat_source
C C 0.0033 0.0016 'International Tables Vol C Tables 4.2.6.8 and 6.1.1.4'
H H 0.0000 0.0000 'International Tables Vol C Tables 4.2.6.8 and 6.1.1.4'
N N 0.0061 0.0033 'International Tables Vol C Tables 4.2.6.8 and 6.1.1.4'
O O 0.0106 0.0060 'International Tables Vol C Tables 4.2.6.8 and 6.1.1.4'
Cl Cl 0.1484 0.1585 'International Tables Vol C Tables 4.2.6.8 and 6.1.1.4'
Cu Cu 0.3201 1.2651 'International Tables Vol C Tables 4.2.6.8 and 6.1.1.4'
Br Br -0.2901 2.4595 'International Tables Vol C Tables 4.2.6.8 and 6.1.1.4'

loop_
_geom_angle_atom_site_label_1
_geom_angle_atom_site_label_2
_geom_angle_atom_site_label_3
_geom_angle
_geom_angle_publ_flag
O1 Cu1 N1 92.80(10) y
O1 Cu1 N3 92.70(11) y
N1 Cu1 N3 172.17(13) y
O1 Cu1 N2 175.14(9) y
N1 Cu1 N2 84.44(10) y
N3 Cu1 N2 90.45(12) y
C2 O1 Cu1 127.15(19) ?
C7 N1 C8 119.9(3) ?
C7 N1 Cu1 126.1(2) ?
C8 N1 Cu1 113.7(2) ?
C10 N2 C9 110.0(3) ?
C10 N2 C12 110.2(3) ?
C9 N2 C12 112.0(2) ?
C10 N2 Cu1 114.48(19) ?
C9 N2 Cu1 106.32(18) ?
C12 N2 Cu1 103.66(19) ?
N4 N3 Cu1 124.3(3) ?
N5 N4 N3 176.2(4) ?
C2 C1 C6 120.9(3) ?
C2 C1 C7 121.8(3) ?
C6 C1 C7 117.2(3) ?
O1 C2 C1 125.4(3) ?
O1 C2 C3 119.3(3) ?
C1 C2 C3 115.3(3) ?
C4 C3 C2 123.2(3) ?
C4 C3 Br1 119.4(2) ?
C2 C3 Br1 117.4(2) ?
C3 C4 C5 119.0(3) ?
C3 C4 H4 120.5 ?
C5 C4 H4 120.5 ?
C6 C5 C4 121.1(3) ?
C6 C5 Cl1 120.2(3) ?
C4 C5 Cl1 118.6(3) ?
C5 C6 C1 120.4(3) ?
C5 C6 H6 119.8 ?
C1 C6 H6 119.8 ?
N1 C7 C1 125.2(3) ?
N1 C7 H7 117.4 ?
C1 C7 H7 117.4 ?
N1 C8 C9 107.6(3) ?
N1 C8 H8A 110.2 ?
C9 C8 H8A 110.2 ?
N1 C8 H8B 110.2 ?
C9 C8 H8B 110.2 ?
H8A C8 H8B 108.5 ?
N2 C9 C8 109.7(3) ?
N2 C9 H9A 109.7 ?
C8 C9 H9A 109.7 ?
N2 C9 H9B 109.7 ?
C8 C9 H9B 109.7 ?
H9A C9 H9B 108.2 ?
N2 C10 C11 113.0(3) ?
N2 C10 H10A 109.0 ?
C11 C10 H10A 109.0 ?
N2 C10 H10B 109.0 ?
C11 C10 H10B 109.0 ?
H10A C10 H10B 107.8 ?
C10 C11 H11A 109.5 ?
C10 C11 H11B 109.5 ?
H11A C11 H11B 109.5 ?
C10 C11 H11C 109.5 ?
H11A C11 H11C 109.5 ?
H11B C11 H11C 109.5 ?
N2 C12 C13 117.1(3) ?
N2 C12 H12A 108.0 ?
C13 C12 H12A 108.0 ?
N2 C12 H12B 108.0 ?
C13 C12 H12B 108.0 ?
H12A C12 H12B 107.3 ?
C12 C13 H13A 109.5 ?
C12 C13 H13B 109.5 ?
H13A C13 H13B 109.5 ?
C12 C13 H13C 109.5 ?
H13A C13 H13C 109.5 ?
H13B C13 H13C 109.5 ?

loop_
_geom_bond_atom_site_label_1
_geom_bond_atom_site_label_2
_geom_bond_distance
_geom_bond_publ_flag
Cu1 O1 1.893(2) y
Cu1 N1 1.934(3) y
Cu1 N3 1.937(3) y
Cu1 N2 2.070(3) y
Br1 C3 1.888(3) ?
Cl1 C5 1.761(3) ?
O1 C2 1.297(3) ?
N1 C7 1.285(4) ?
N1 C8 1.462(4) ?
N2 C10 1.481(4) ?
N2 C9 1.485(4) ?
N2 C12 1.499(4) ?
N3 N4 1.198(4) ?
N4 N5 1.148(4) ?
C1 C2 1.415(4) ?
C1 C6 1.417(4) ?
C1 C7 1.433(4) ?
C2 C3 1.419(4) ?
C3 C4 1.375(5) ?
C4 C5 1.386(4) ?
C4 H4 0.9300 ?
C5 C6 1.345(4) ?
C6 H6 0.9300 ?
C7 H7 0.9300 ?
C8 C9 1.508(5) ?
C8 H8A 0.9700 ?
C8 H8B 0.9700 ?
C9 H9A 0.9700 ?
C9 H9B 0.9700 ?
C10 C11 1.516(5) ?
C10 H10A 0.9700 ?
C10 H10B 0.9700 ?
C11 H11A 0.9600 ?
C11 H11B 0.9600 ?
C11 H11C 0.9600 ?
C12 C13 1.507(5) ?
C12 H12A 0.9700 ?
C12 H12B 0.9700 ?
C13 H13A 0.9600 ?
C13 H13B 0.9600 ?
C13 H13C 0.9600 ?

loop_
_geom_hbond_atom_site_label_D
_geom_hbond_atom_site_label_H
_geom_hbond_atom_site_label_A
_geom_hbond_site_symmetry_A
_geom_hbond_distance_DH
_geom_hbond_distance_HA
_geom_hbond_distance_DA
_geom_hbond_angle_DHA
C13 H13B N5 4_565 0.96 2.59 3.547(5) 172
